data_7232998
loop_
_publ_author_name
'Tang, Jie'
'Cheng, Guangbin'
'Zhao, Ying'
'Yang, Pengju'
'Ju, Xuehai'
'Yang, Hongwei'

_publ_section_title
;
 Optimizing the molecular structure and packing style of a crystal by
 intramolecular cyclization from picrylhydrazone to indazole
;
_journal_issue 32
_journal_name_full CrystEngComm
_journal_page_first 4701
_journal_paper_doi 10.1039/C9CE00782B
_journal_volume 21
_journal_year 2019
_chemical_formula_sum 'C16 H23 Cl N16 O15'
_chemical_formula_weight 714.95
_space_group_crystal_system triclinic
_space_group_IT_number 2
_space_group_name_Hall '-P 1'
_space_group_name_H-M_alt 'P -1'
_symmetry_space_group_name_Hall '-P 1'
_symmetry_space_group_name_H-M 'P -1'
_atom_sites_solution_hydrogens mixed
_audit_creation_method SHELXL-2018/1
_audit_update_record
;
2019-02-28 deposited with the CCDC.    2019-06-26 downloaded from the CCDC.
;
_cell_angle_alpha 87.614(5)
_cell_angle_beta 85.009(5)
_cell_angle_gamma 82.298(5)
_cell_formula_units_Z 2
_cell_length_a 7.0409(14)
_cell_length_b 10.232(2)
_cell_length_c 19.848(4)
_cell_measurement_reflns_used 727
_cell_measurement_temperature 173(2)
_cell_measurement_theta_max 19.26
_cell_measurement_theta_min 2.29
_cell_volume 1411.0(5)
_computing_cell_refinement 'Bruker SAINT'
_computing_data_collection 'Bruker APEX2'
_computing_data_reduction 'Bruker SAINT'
_computing_molecular_graphics 'Bruker SHELXTL'
_computing_publication_material 'Bruker SHELXTL'
_computing_structure_refinement 'SHELXL-2018/1 (Sheldrick, 2018)'
_computing_structure_solution 'SHELXT 2014/5 (Sheldrick, 2014)'
_diffrn_ambient_temperature 173(2)
_diffrn_measured_fraction_theta_full 0.988
_diffrn_measured_fraction_theta_max 0.985
_diffrn_measurement_device_type 'Bruker APEX-II CCD'
_diffrn_measurement_method '\f and \w scans'
_diffrn_radiation_type MoK\a
_diffrn_radiation_wavelength 0.71073
_diffrn_reflns_av_R_equivalents 0.0759
_diffrn_reflns_av_unetI/netI 0.1246
_diffrn_reflns_Laue_measured_fraction_full 0.988
_diffrn_reflns_Laue_measured_fraction_max 0.985
_diffrn_reflns_limit_h_max 8
_diffrn_reflns_limit_h_min -8
_diffrn_reflns_limit_k_max 12
_diffrn_reflns_limit_k_min -12
_diffrn_reflns_limit_l_max 24
_diffrn_reflns_limit_l_min -24
_diffrn_reflns_number 11833
_diffrn_reflns_point_group_measured_fraction_full 0.988
_diffrn_reflns_point_group_measured_fraction_max 0.985
_diffrn_reflns_theta_full 25.242
_diffrn_reflns_theta_max 26.372
_diffrn_reflns_theta_min 1.030
_exptl_absorpt_coefficient_mu 0.238
_exptl_absorpt_correction_T_max 0.995
_exptl_absorpt_correction_T_min 0.977
_exptl_absorpt_correction_type multi-scan
_exptl_absorpt_process_details 'Bruker, SADABS'
_exptl_crystal_colour brown
_exptl_crystal_density_diffrn 1.683
_exptl_crystal_description layered
_exptl_crystal_F_000 736
_exptl_crystal_size_max 0.190
_exptl_crystal_size_mid 0.080
_exptl_crystal_size_min 0.020
_refine_diff_density_max 0.825
_refine_diff_density_min -0.494
_refine_diff_density_rms 0.146
_refine_ls_extinction_coef 0.022(4)
_refine_ls_extinction_expression Fc^*^=kFc[1+0.001xFc^2^\l^3^/sin(2\q)]^-1/4^
_refine_ls_extinction_method 'SHELXL-2018/1 (Sheldrick 2018)'
_refine_ls_goodness_of_fit_ref 0.979
_refine_ls_hydrogen_treatment constr
_refine_ls_matrix_type full
_refine_ls_number_parameters 455
_refine_ls_number_reflns 5683
_refine_ls_number_restraints 0
_refine_ls_restrained_S_all 0.979
_refine_ls_R_factor_all 0.1482
_refine_ls_R_factor_gt 0.0823
_refine_ls_shift/su_max 0.001
_refine_ls_shift/su_mean 0.000
_refine_ls_structure_factor_coef Fsqd
_refine_ls_weighting_details 'w=1/[\s^2^(Fo^2^)+(0.1296P)^2^] where P=(Fo^2^+2Fc^2^)/3'
_refine_ls_weighting_scheme calc
_refine_ls_wR_factor_gt 0.2000
_refine_ls_wR_factor_ref 0.2536
_reflns_Friedel_coverage 0.000
_reflns_number_gt 2961
_reflns_number_total 5683
_reflns_threshold_expression 'I > 2\s(I)'
_cod_data_source_file c9ce00782b2.cif
_cod_data_source_block mo_20181093-TJ-SXSZCT_0m
_cod_depositor_comments 'Adding full bibliography for 7232997--7233000.cif.'
_cod_database_code 7232998
_shelx_shelxl_version_number 2018/1
_shelx_space_group_comment
;
The symmetry employed for this shelxl refinement is uniquely defined
by the following loop, which should always be used as a source of
symmetry information in preference to the above space-group names.
They are only intended as comments.
;
_shelx_estimated_absorpt_t_min 0.956
_shelx_estimated_absorpt_t_max 0.995

loop_
_space_group_symop_operation_xyz
'x, y, z'
'-x, -y, -z'

loop_
_atom_site_label
_atom_site_type_symbol
_atom_site_fract_x
_atom_site_fract_y
_atom_site_fract_z
_atom_site_U_iso_or_equiv
_atom_site_adp_type
_atom_site_occupancy
_atom_site_site_symmetry_order
_atom_site_calc_flag
_atom_site_refinement_flags_posn
_atom_site_refinement_flags_adp
Cl1 Cl 0.49733(16) 0.79310(10) 0.60380(5) 0.0241(3) Uani 1 1 d . .
O11 O 0.3659(6) 0.9493(4) 0.6895(2) 0.0486(11) Uani 1 1 d G .
H11A H 0.274389 0.961129 0.721842 0.073 Uiso 1 1 d G U
H11B H 0.432799 1.015190 0.687396 0.073 Uiso 1 1 d G U
O6 O 0.2158(6) 0.9207(4) 0.5609(2) 0.0444(10) Uani 1 1 d G .
H6A H 0.122349 0.974414 0.580084 0.067 Uiso 1 1 d G U
H6B H 0.201618 0.844021 0.579839 0.067 Uiso 1 1 d G U
O2 O 0.6475(7) 0.3845(4) 0.4334(2) 0.0542(11) Uani 1 1 d G .
H2A H 0.739565 0.409464 0.454236 0.081 Uiso 1 1 d G U
H2B H 0.575492 0.349521 0.465137 0.081 Uiso 1 1 d G U
O7 O 0.0518(7) 0.7598(4) 0.7025(2) 0.0583(12) Uani 1 1 d . .
O5 O 0.3965(6) 0.1502(4) 0.50979(19) 0.0468(10) Uani 1 1 d G .
H5A H 0.419368 0.184185 0.547268 0.070 Uiso 1 1 d G U
H5B H 0.317274 0.092241 0.518777 0.070 Uiso 1 1 d G U
O4 O 0.7894(6) 0.6418(4) 0.5819(2) 0.0549(12) Uani 1 1 d G .
H4A H 0.823981 0.557810 0.588878 0.082 Uiso 1 1 d G U
H4B H 0.847204 0.667578 0.544131 0.082 Uiso 1 1 d G U
O1 O 0.4972(7) 0.3283(4) 0.2928(2) 0.0548(12) Uani 1 1 d G .
H1A H 0.464380 0.304945 0.254258 0.082 Uiso 1 1 d G U
H1B H 0.477868 0.413894 0.294876 0.082 Uiso 1 1 d G U
N4 N 0.0409(7) 0.1482(4) 0.7430(2) 0.0382(11) Uani 1 1 d . .
H4 H 0.031436 0.069067 0.728927 0.046 Uiso 1 1 calc R U
N3 N 0.0189(6) 0.2629(4) 0.7062(2) 0.0341(10) Uani 1 1 d . .
O3 O 0.7542(6) 0.9143(4) 0.6265(2) 0.0570(12) Uani 1 1 d G .
H3A H 0.808578 0.864208 0.657734 0.086 Uiso 1 1 d G U
H3B H 0.770991 0.995825 0.631817 0.086 Uiso 1 1 d G U
N12 N 0.5039(7) 0.1965(4) 0.6979(2) 0.0399(11) Uani 1 1 d . .
N11 N 0.4703(7) 0.2496(4) 0.6363(2) 0.0408(11) Uani 1 1 d . .
N13 N 0.5834(6) 0.2886(4) 0.7999(2) 0.0370(11) Uani 1 1 d . .
N7 N -0.0842(7) 0.3231(5) 0.5400(2) 0.0440(12) Uani 1 1 d . .
O15 O 0.6721(8) -0.2170(4) 0.8123(2) 0.0693(14) Uani 1 1 d . .
N14 N 0.5974(7) 0.4013(5) 0.8329(2) 0.0442(12) Uani 1 1 d . .
N6 N -0.0826(7) 0.1962(4) 0.5457(2) 0.0435(12) Uani 1 1 d . .
H6 H -0.103212 0.146129 0.512763 0.052 Uiso 1 1 calc R U
N10 N 0.4819(7) 0.3730(5) 0.6361(2) 0.0454(12) Uani 1 1 d . .
H10 H 0.462555 0.427409 0.601118 0.054 Uiso 1 1 calc R U
O8 O 0.1098(8) 0.7935(4) 0.8053(2) 0.0681(14) Uani 1 1 d . .
N8 N -0.0436(7) 0.3691(4) 0.5994(2) 0.0428(12) Uani 1 1 d . .
N2 N 0.1605(7) 0.3527(5) 0.9249(2) 0.0471(12) Uani 1 1 d . .
N1 N 0.0809(7) 0.7202(5) 0.7609(2) 0.0483(12) Uani 1 1 d . .
N5 N -0.0454(7) 0.1516(4) 0.6083(2) 0.0417(11) Uani 1 1 d . .
O10 O 0.1622(8) 0.2330(5) 0.9362(2) 0.0730(15) Uani 1 1 d . .
N9 N 0.5282(7) 0.4089(5) 0.6970(2) 0.0453(12) Uani 1 1 d . .
O9 O 0.1920(8) 0.4293(5) 0.9664(2) 0.0740(15) Uani 1 1 d . .
C16 C 0.5400(7) 0.2967(5) 0.7326(3) 0.0336(12) Uani 1 1 d . .
C5 C 0.0860(7) 0.3153(5) 0.8080(2) 0.0310(11) Uani 1 1 d . .
C4 C 0.0484(7) 0.3684(5) 0.7434(2) 0.0326(12) Uani 1 1 d . .
C13 C 0.6199(8) 0.1786(5) 0.8411(3) 0.0345(12) Uani 1 1 d . .
N16 N 0.6690(9) -0.1818(5) 0.8703(3) 0.0579(15) Uani 1 1 d . .
O13 O 0.7854(10) 0.0838(6) 1.0646(2) 0.096(2) Uani 1 1 d . .
C6 C 0.1175(8) 0.4032(5) 0.8569(3) 0.0358(12) Uani 1 1 d . .
C3 C 0.0447(7) 0.5007(5) 0.7256(3) 0.0359(12) Uani 1 1 d . .
H3 H 0.020383 0.535002 0.681481 0.043 Uiso 1 1 calc R U
C12 C 0.6587(8) 0.2262(6) 0.9036(3) 0.0385(13) Uani 1 1 d . .
C14 C 0.6249(8) 0.0466(5) 0.8278(3) 0.0384(13) Uani 1 1 d . .
H14 H 0.601388 0.017334 0.784854 0.046 Uiso 1 1 calc R U
C2 C 0.0792(8) 0.5789(5) 0.7769(3) 0.0372(12) Uani 1 1 d . .
C8 C -0.0238(7) 0.2611(5) 0.6386(2) 0.0345(12) Uani 1 1 d . .
N15 N 0.7560(9) 0.1697(6) 1.0207(3) 0.0640(16) Uani 1 1 d . .
C7 C 0.0792(8) 0.1777(5) 0.8042(3) 0.0400(13) Uani 1 1 d . .
H7 H 0.099375 0.115439 0.840545 0.048 Uiso 1 1 calc R U
O12 O 0.7624(10) 0.2858(5) 1.0272(3) 0.0938(19) Uani 1 1 d . .
O14 O 0.6697(11) -0.2560(5) 0.9190(3) 0.108(2) Uani 1 1 d . .
C15 C 0.6423(8) 0.3625(6) 0.8949(3) 0.0438(14) Uani 1 1 d . .
H15 H 0.660909 0.420790 0.929058 0.053 Uiso 1 1 calc R U
C1 C 0.1165(8) 0.5346(6) 0.8424(3) 0.0425(14) Uani 1 1 d . .
H1 H 0.140156 0.593489 0.875484 0.051 Uiso 1 1 calc R U
C10 C 0.7083(9) -0.0023(6) 0.9443(3) 0.0488(15) Uani 1 1 d . .
H10A H 0.737748 -0.066059 0.979300 0.059 Uiso 1 1 calc R U
C11 C 0.7057(9) 0.1303(6) 0.9544(3) 0.0449(14) Uani 1 1 d . .
C9 C 0.6669(9) -0.0398(6) 0.8816(3) 0.0461(15) Uani 1 1 d . .

loop_
_atom_site_aniso_label
_atom_site_aniso_U_11
_atom_site_aniso_U_22
_atom_site_aniso_U_33
_atom_site_aniso_U_23
_atom_site_aniso_U_13
_atom_site_aniso_U_12
Cl1 0.0346(7) 0.0119(5) 0.0258(6) 0.0002(4) -0.0094(5) 0.0006(4)
O11 0.062(3) 0.032(2) 0.053(2) -0.0116(19) 0.001(2) -0.012(2)
O6 0.053(2) 0.029(2) 0.050(2) -0.0035(18) -0.0158(19) 0.0077(18)
O2 0.073(3) 0.036(2) 0.060(3) 0.004(2) -0.032(2) -0.013(2)
O7 0.088(3) 0.039(3) 0.052(3) 0.009(2) -0.023(2) -0.012(2)
O5 0.062(3) 0.041(3) 0.040(2) -0.0011(18) -0.009(2) -0.012(2)
O4 0.068(3) 0.034(2) 0.058(3) 0.0082(19) -0.002(2) 0.006(2)
O1 0.093(3) 0.028(2) 0.046(2) -0.0009(18) -0.025(2) -0.009(2)
N4 0.054(3) 0.023(2) 0.037(2) -0.0003(19) -0.007(2) -0.003(2)
N3 0.044(3) 0.025(2) 0.033(2) -0.0008(18) -0.005(2) -0.0002(19)
O3 0.064(3) 0.031(2) 0.079(3) 0.001(2) -0.019(2) -0.009(2)
N12 0.061(3) 0.028(2) 0.033(2) 0.0001(19) -0.015(2) -0.007(2)
N11 0.058(3) 0.027(3) 0.038(3) 0.0038(19) -0.010(2) -0.006(2)
N13 0.048(3) 0.026(2) 0.039(2) -0.0061(19) -0.007(2) -0.006(2)
N7 0.059(3) 0.032(3) 0.041(3) -0.004(2) -0.014(2) -0.001(2)
O15 0.116(4) 0.040(3) 0.058(3) -0.008(2) -0.035(3) -0.011(3)
N14 0.052(3) 0.034(3) 0.048(3) -0.011(2) -0.003(2) -0.006(2)
N6 0.062(3) 0.032(3) 0.038(3) -0.008(2) -0.014(2) -0.002(2)
N10 0.062(3) 0.031(3) 0.045(3) 0.007(2) -0.013(2) -0.007(2)
O8 0.116(4) 0.042(3) 0.054(3) -0.006(2) -0.020(3) -0.026(3)
N8 0.063(3) 0.031(3) 0.035(2) -0.001(2) -0.012(2) -0.004(2)
N2 0.058(3) 0.050(3) 0.033(2) 0.002(2) -0.011(2) -0.004(3)
N1 0.065(3) 0.040(3) 0.043(3) 0.000(2) -0.017(3) -0.011(2)
N5 0.059(3) 0.035(3) 0.032(2) -0.003(2) -0.009(2) -0.006(2)
O10 0.131(5) 0.044(3) 0.048(3) 0.010(2) -0.032(3) -0.017(3)
N9 0.058(3) 0.031(3) 0.048(3) 0.002(2) -0.015(2) -0.004(2)
O9 0.127(4) 0.058(3) 0.041(2) -0.008(2) -0.035(3) -0.008(3)
C16 0.033(3) 0.030(3) 0.039(3) 0.001(2) -0.006(2) -0.002(2)
C5 0.027(3) 0.031(3) 0.033(3) 0.000(2) -0.003(2) 0.002(2)
C4 0.034(3) 0.030(3) 0.034(3) -0.005(2) -0.007(2) -0.002(2)
C13 0.041(3) 0.029(3) 0.033(3) 0.001(2) -0.007(2) -0.001(2)
N16 0.094(4) 0.037(3) 0.046(3) 0.005(2) -0.030(3) -0.008(3)
O13 0.180(6) 0.075(4) 0.045(3) 0.011(3) -0.053(3) -0.034(4)
C6 0.039(3) 0.037(3) 0.032(3) 0.000(2) -0.008(2) -0.003(2)
C3 0.042(3) 0.031(3) 0.035(3) 0.002(2) -0.012(2) -0.002(2)
C12 0.042(3) 0.043(3) 0.033(3) -0.006(2) 0.000(2) -0.012(3)
C14 0.047(3) 0.039(3) 0.029(3) 0.001(2) -0.010(2) -0.004(3)
C2 0.046(3) 0.026(3) 0.041(3) 0.000(2) -0.008(3) -0.007(2)
C8 0.034(3) 0.037(3) 0.032(3) -0.005(2) -0.002(2) -0.001(2)
N15 0.100(5) 0.060(4) 0.038(3) 0.000(3) -0.016(3) -0.025(3)
C7 0.048(3) 0.034(3) 0.037(3) 0.003(2) -0.002(3) -0.005(3)
O12 0.176(6) 0.056(3) 0.062(3) -0.012(3) -0.035(3) -0.040(4)
O14 0.230(8) 0.038(3) 0.064(3) 0.019(3) -0.059(4) -0.026(4)
C15 0.050(4) 0.043(4) 0.039(3) -0.010(3) -0.002(3) -0.007(3)
C1 0.048(3) 0.040(3) 0.041(3) -0.008(2) -0.008(3) -0.007(3)
C10 0.071(4) 0.048(4) 0.031(3) 0.004(3) -0.017(3) -0.014(3)
C11 0.057(4) 0.050(4) 0.031(3) -0.004(3) -0.012(3) -0.013(3)
C9 0.060(4) 0.037(3) 0.043(3) 0.000(3) -0.018(3) -0.006(3)

loop_
_atom_type_symbol
_atom_type_description
_atom_type_scat_dispersion_real
_atom_type_scat_dispersion_imag
_atom_type_scat_source
C C 0.0033 0.0016 'International Tables Vol C Tables 4.2.6.8 and 6.1.1.4'
H H 0.0000 0.0000 'International Tables Vol C Tables 4.2.6.8 and 6.1.1.4'
Cl Cl 0.1484 0.1585 'International Tables Vol C Tables 4.2.6.8 and 6.1.1.4'
N N 0.0061 0.0033 'International Tables Vol C Tables 4.2.6.8 and 6.1.1.4'
O O 0.0106 0.0060 'International Tables Vol C Tables 4.2.6.8 and 6.1.1.4'

loop_
_geom_angle_atom_site_label_1
_geom_angle_atom_site_label_2
_geom_angle_atom_site_label_3
_geom_angle
H11A O11 H11B 109.5
H6A O6 H6B 104.5
H2A O2 H2B 104.5
H5A O5 H5B 109.4
H4A O4 H4B 109.5
H1A O1 H1B 109.4
C7 N4 N3 107.0(4)
C7 N4 H4 126.5
N3 N4 H4 126.5
N4 N3 C4 111.5(4)
N4 N3 C8 119.4(4)
C4 N3 C8 129.1(4)
H3A O3 H3B 109.5
C16 N12 N11 104.2(4)
N10 N11 N12 109.3(4)
N14 N13 C13 111.2(4)
N14 N13 C16 119.8(4)
C13 N13 C16 129.0(4)
N6 N7 N8 109.4(4)
C15 N14 N13 105.9(5)
N7 N6 N5 111.0(4)
N7 N6 H6 124.5
N5 N6 H6 124.5
N11 N10 N9 110.9(4)
N11 N10 H10 124.6
N9 N10 H10 124.6
C8 N8 N7 102.8(4)
O9 N2 O10 123.9(5)
O9 N2 C6 119.0(5)
O10 N2 C6 117.0(5)
O8 N1 O7 122.9(5)
O8 N1 C2 119.5(5)
O7 N1 C2 117.6(5)
C8 N5 N6 102.4(4)
C16 N9 N10 102.7(4)
N9 C16 N12 112.9(5)
N9 C16 N13 122.1(5)
N12 C16 N13 124.9(5)
C6 C5 C4 117.3(5)
C6 C5 C7 137.3(5)
C4 C5 C7 105.3(4)
N3 C4 C3 130.8(5)
N3 C4 C5 105.5(4)
C3 C4 C5 123.7(5)
N13 C13 C14 130.1(5)
N13 C13 C12 105.5(5)
C14 C13 C12 124.4(5)
O14 N16 O15 123.9(6)
O14 N16 C9 117.9(5)
O15 N16 C9 118.1(5)
C1 C6 C5 121.7(5)
C1 C6 N2 118.7(5)
C5 C6 N2 119.6(5)
C2 C3 C4 114.6(5)
C2 C3 H3 122.7
C4 C3 H3 122.7
C15 C12 C11 138.1(5)
C15 C12 C13 105.7(5)
C11 C12 C13 116.2(5)
C13 C14 C9 115.0(5)
C13 C14 H14 122.5
C9 C14 H14 122.5
C3 C2 C1 125.4(5)
C3 C2 N1 117.3(5)
C1 C2 N1 117.2(5)
N8 C8 N5 114.4(5)
N8 C8 N3 122.5(5)
N5 C8 N3 123.1(5)
O12 N15 O13 125.1(6)
O12 N15 C11 116.7(6)
O13 N15 C11 118.2(6)
N4 C7 C5 110.7(5)
N4 C7 H7 124.7
C5 C7 H7 124.7
N14 C15 C12 111.6(5)
N14 C15 H15 124.2
C12 C15 H15 124.2
C6 C1 C2 117.2(5)
C6 C1 H1 121.4
C2 C1 H1 121.4
C11 C10 C9 118.0(5)
C11 C10 H10A 121.0
C9 C10 H10A 121.0
C10 C11 C12 121.8(5)
C10 C11 N15 117.9(5)
C12 C11 N15 120.4(5)
C10 C9 C14 124.6(6)
C10 C9 N16 118.4(5)
C14 C9 N16 117.0(5)

loop_
_geom_bond_atom_site_label_1
_geom_bond_atom_site_label_2
_geom_bond_distance
O11 H11A 0.8696
O11 H11B 0.8703
O6 H6A 0.8699
O6 H6B 0.8701
O2 H2A 0.8701
O2 H2B 0.8700
O7 N1 1.237(6)
O5 H5A 0.8704
O5 H5B 0.8701
O4 H4A 0.8700
O4 H4B 0.8699
O1 H1A 0.8702
O1 H1B 0.8700
N4 C7 1.321(7)
N4 N3 1.355(6)
N4 H4 0.8800
N3 C4 1.381(6)
N3 C8 1.401(6)
O3 H3A 0.8699
O3 H3B 0.8700
N12 C16 1.322(6)
N12 N11 1.343(6)
N11 N10 1.276(6)
N13 N14 1.370(6)
N13 C13 1.373(6)
N13 C16 1.393(7)
N7 N6 1.297(6)
N7 N8 1.353(6)
O15 N16 1.217(6)
N14 C15 1.328(7)
N6 N5 1.341(6)
N6 H6 0.8800
N10 N9 1.357(6)
N10 H10 0.8800
O8 N1 1.227(6)
N8 C8 1.324(7)
N2 O9 1.214(6)
N2 O10 1.234(6)
N2 C6 1.467(7)
N1 C2 1.469(7)
N5 C8 1.327(7)
N9 C16 1.320(7)
C5 C6 1.402(7)
C5 C4 1.405(7)
C5 C7 1.421(7)
C4 C3 1.382(7)
C13 C14 1.383(7)
C13 C12 1.412(7)
N16 O14 1.205(7)
N16 C9 1.477(8)
O13 N15 1.223(7)
C6 C1 1.363(8)
C3 C2 1.379(7)
C3 H3 0.9500
C12 C15 1.389(8)
C12 C11 1.407(8)
C14 C9 1.384(7)
C14 H14 0.9500
C2 C1 1.393(8)
N15 O12 1.208(7)
N15 C11 1.477(7)
C7 H7 0.9500
C15 H15 0.9500
C1 H1 0.9500
C10 C11 1.377(8)
C10 C9 1.383(8)
C10 H10A 0.9500

loop_
_geom_hbond_atom_site_label_D
_geom_hbond_atom_site_label_H
_geom_hbond_atom_site_label_A
_geom_hbond_distance_DH
_geom_hbond_distance_HA
_geom_hbond_distance_DA
_geom_hbond_angle_DHA
_geom_hbond_site_symmetry_A
_geom_hbond_publ_flag
O11 H11B N12 0.87 2.01 2.845(6) 160.7 1_565 yes
O5 H5A N11 0.87 1.99 2.862(6) 175.9 . yes
O4 H4A N8 0.87 2.04 2.898(6) 169.1 1_655 yes
O1 H1A O15 0.87 2.01 2.841(6) 159.8 2_656 yes
O1 H1B N9 0.87 1.82 2.685(6) 171.9 2_666 yes
